data_7107116
loop_
_publ_author_name
'Joice Thomas'
'Wim Van Rossom'
'Kristof Van Hecke'
'Luc Van Meervelt'
'Mario Smet'
'Wouter Maes'
'Wim Dehaen'

_publ_section_title
;
 Selenacalix[3]triazines: Synthesis and Host-Guest Chemistry
;
_journal_name_full Chem.Commun.
_journal_page_first 43
_journal_paper_doi 10.1039/c1cc15473g
_journal_volume 48
_journal_year 2012
_chemical_formula_moiety 'C21 H30 Br Cu N12 Se3'
_chemical_formula_sum 'C21 H30 Br Cu N12 Se3'
_chemical_formula_weight 830.90
_chemical_name_systematic
;
?
;
_space_group_IT_number 167
_symmetry_cell_setting rhombohedral
_symmetry_space_group_name_Hall '-R 3 2"c'
_symmetry_space_group_name_H-M 'R -3 c :H'
_atom_sites_solution_hydrogens geom
_atom_sites_solution_primary direct
_atom_sites_solution_secondary difmap
_audit_creation_method SHELXL-97
_cell_angle_alpha 90.00
_cell_angle_beta 90.00
_cell_angle_gamma 120.00
_cell_formula_units_Z 24
_cell_length_a 16.8242(2)
_cell_length_b 16.8242(2)
_cell_length_c 72.520(2)
_cell_measurement_temperature 293(2)
_cell_volume 17777.0(6)
_computing_cell_refinement 'Bruker SAINT'
_computing_data_collection 'Bruker SMART'
_computing_data_reduction 'Bruker SAINT'
_computing_publication_material Platon
_computing_structure_refinement 'SHELXL-97 (Sheldrick, 1997)'
_computing_structure_solution 'SHELXS-97 (Sheldrick, 1990)'
_diffrn_ambient_temperature 293(2)
_diffrn_measured_fraction_theta_full 0.994
_diffrn_measured_fraction_theta_max 0.994
_diffrn_measurement_device_type 'SMART 6000'
_diffrn_measurement_method '\w and \f scans'
_diffrn_radiation_monochromator 'crossed G\"obel mirrors'
_diffrn_radiation_source 'fine-focus sealed tube'
_diffrn_radiation_type CuK\a
_diffrn_radiation_wavelength 1.54178
_diffrn_reflns_av_R_equivalents 0.0735
_diffrn_reflns_av_sigmaI/netI 0.0271
_diffrn_reflns_limit_h_max 20
_diffrn_reflns_limit_h_min -20
_diffrn_reflns_limit_k_max 20
_diffrn_reflns_limit_k_min -19
_diffrn_reflns_limit_l_max 84
_diffrn_reflns_limit_l_min -89
_diffrn_reflns_number 48298
_diffrn_reflns_theta_full 71.38
_diffrn_reflns_theta_max 71.38
_diffrn_reflns_theta_min 3.27
_exptl_absorpt_coefficient_mu 7.122
_exptl_absorpt_correction_T_max 0.700
_exptl_absorpt_correction_T_min 0.350
_exptl_absorpt_correction_type multi-scan
_exptl_absorpt_process_details 'Bruker SADABS'
_exptl_crystal_colour yellow
_exptl_crystal_density_diffrn 1.863
_exptl_crystal_density_method 'not measured'
_exptl_crystal_description plate
_exptl_crystal_F_000 9744
_exptl_crystal_size_max 0.3
_exptl_crystal_size_mid 0.15
_exptl_crystal_size_min 0.05
_refine_diff_density_max 1.631
_refine_diff_density_min -1.319
_refine_diff_density_rms 0.132
_refine_ls_extinction_method none
_refine_ls_goodness_of_fit_ref 1.069
_refine_ls_hydrogen_treatment constr
_refine_ls_matrix_type full
_refine_ls_number_parameters 233
_refine_ls_number_reflns 3837
_refine_ls_number_restraints 0
_refine_ls_restrained_S_all 1.069
_refine_ls_R_factor_all 0.0636
_refine_ls_R_factor_gt 0.0554
_refine_ls_shift/su_max 0.000
_refine_ls_shift/su_mean 0.000
_refine_ls_structure_factor_coef Fsqd
_refine_ls_weighting_details 'calc w=1/[\s^2^(Fo^2^)+(0.0690P)^2^+174.3209P] where P=(Fo^2^+2Fc^2^)/3'
_refine_ls_weighting_scheme calc
_refine_ls_wR_factor_gt 0.1384
_refine_ls_wR_factor_ref 0.1447
_reflns_number_gt 3309
_reflns_number_total 3837
_reflns_threshold_expression >2sigma(I)
_cod_data_source_file c1cc15473g.txt
_cod_data_source_block wim143
_cod_original_sg_symbol_H-M 'R -3 c'
_cod_database_code 7107116

loop_
_symmetry_equiv_pos_as_xyz
'x, y, z'
'-y, x-y, z'
'-x+y, -x, z'
'y, x, -z+1/2'
'x-y, -y, -z+1/2'
'-x, -x+y, -z+1/2'
'x+2/3, y+1/3, z+1/3'
'-y+2/3, x-y+1/3, z+1/3'
'-x+y+2/3, -x+1/3, z+1/3'
'y+2/3, x+1/3, -z+5/6'
'x-y+2/3, -y+1/3, -z+5/6'
'-x+2/3, -x+y+1/3, -z+5/6'
'x+1/3, y+2/3, z+2/3'
'-y+1/3, x-y+2/3, z+2/3'
'-x+y+1/3, -x+2/3, z+2/3'
'y+1/3, x+2/3, -z+7/6'
'x-y+1/3, -y+2/3, -z+7/6'
'-x+1/3, -x+y+2/3, -z+7/6'
'-x, -y, -z'
'y, -x+y, -z'
'x-y, x, -z'
'-y, -x, z-1/2'
'-x+y, y, z-1/2'
'x, x-y, z-1/2'
'-x+2/3, -y+1/3, -z+1/3'
'y+2/3, -x+y+1/3, -z+1/3'
'x-y+2/3, x+1/3, -z+1/3'
'-y+2/3, -x+1/3, z-1/6'
'-x+y+2/3, y+1/3, z-1/6'
'x+2/3, x-y+1/3, z-1/6'
'-x+1/3, -y+2/3, -z+2/3'
'y+1/3, -x+y+2/3, -z+2/3'
'x-y+1/3, x+2/3, -z+2/3'
'-y+1/3, -x+2/3, z+1/6'
'-x+y+1/3, y+2/3, z+1/6'
'x+1/3, x-y+2/3, z+1/6'

loop_
_atom_site_label
_atom_site_type_symbol
_atom_site_fract_x
_atom_site_fract_y
_atom_site_fract_z
_atom_site_U_iso_or_equiv
_atom_site_adp_type
_atom_site_occupancy
_atom_site_symmetry_multiplicity
_atom_site_calc_flag
_atom_site_refinement_flags
C1 C 0.4997(3) 0.1830(4) 0.10895(6) 0.0378(10) Uani 1 1 d .
C2 C 0.3713(4) 0.1849(4) 0.10170(7) 0.0418(11) Uani 1 1 d .
C3 C 0.6844(3) 0.1847(4) 0.10887(7) 0.0378(10) Uani 1 1 d .
C4 C 0.2299(4) 0.0418(4) 0.09376(9) 0.0534(14) Uani 1 1 d .
H4A H 0.1672 0.0198 0.0977 0.064 Uiso 1 1 calc R
H4B H 0.2555 0.0132 0.1015 0.064 Uiso 1 1 calc R
C5 C 0.2299(5) 0.0141(5) 0.07402(10) 0.0628(16) Uani 1 1 d .
H5A H 0.2083 0.0454 0.0662 0.094 Uiso 1 1 calc R
H5B H 0.1902 -0.0510 0.0728 0.094 Uiso 1 1 calc R
H5C H 0.2911 0.0302 0.0705 0.094 Uiso 1 1 calc R
C6 C 0.2402(5) 0.1962(5) 0.09061(10) 0.0628(17) Uani 1 1 d .
H6A H 0.1919 0.1613 0.0818 0.075 Uiso 1 1 calc R
H6B H 0.2856 0.2524 0.0847 0.075 Uiso 1 1 calc R
C7 C 0.2008(6) 0.2193(7) 0.10675(13) 0.093(3) Uani 1 1 d .
H7A H 0.1569 0.1638 0.1128 0.139 Uiso 1 1 calc R
H7B H 0.1710 0.2521 0.1026 0.139 Uiso 1 1 calc R
H7C H 0.2490 0.2569 0.1152 0.139 Uiso 1 1 calc R
C8 C 0.9360(4) 1.1163(4) 0.02626(7) 0.0416(11) Uani 1 1 d .
C9 C 0.7333(4) 0.7538(4) 0.01909(8) 0.0491(13) Uani 1 1 d .
C10 C 0.8166(4) 0.9042(4) 0.02628(7) 0.0397(11) Uani 1 1 d .
C11 C 0.6447(5) 0.5894(4) 0.01245(10) 0.0638(17) Uani 1 1 d .
H11A H 0.5861 0.5440 0.0176 0.077 Uiso 1 1 calc R
H11B H 0.6927 0.5872 0.0195 0.077 Uiso 1 1 calc R
C12 C 0.6497(6) 0.5651(5) -0.00728(11) 0.076(2) Uani 1 1 d .
H12A H 0.6054 0.5716 -0.0145 0.114 Uiso 1 1 calc R
H12B H 0.6369 0.5028 -0.0080 0.114 Uiso 1 1 calc R
H12C H 0.7101 0.6054 -0.0120 0.114 Uiso 1 1 calc R
C13 C 0.5734(5) 0.6899(5) 0.00982(11) 0.0679(18) Uani 1 1 d .
H13A H 0.5934 0.7492 0.0042 0.082 Uiso 1 1 calc R
H13B H 0.5356 0.6428 0.0010 0.082 Uiso 1 1 calc R
C14 C 0.5191(6) 0.6806(7) 0.02615(12) 0.093(3) Uani 1 1 d .
H14A H 0.4964 0.6206 0.0314 0.140 Uiso 1 1 calc R
H14B H 0.4684 0.6886 0.0228 0.140 Uiso 1 1 calc R
H14C H 0.5567 0.7263 0.0350 0.140 Uiso 1 1 calc R
N1 N 0.4128(3) 0.1350(3) 0.10426(6) 0.0422(10) Uani 1 1 d .
N2 N 0.7221(3) 0.1363(3) 0.10382(6) 0.0437(10) Uani 1 1 d .
N3 N 0.5489(3) 0.2734(3) 0.11212(6) 0.0414(10) Uani 1 1 d .
N4 N 0.2837(3) 0.1421(3) 0.09619(7) 0.0504(11) Uani 1 1 d .
N5 N 0.9358(3) 1.1914(3) 0.02125(6) 0.0456(10) Uani 1 1 d .
N6 N 0.7366(3) 0.8357(3) 0.02132(7) 0.0464(10) Uani 1 1 d .
N7 N 1.0084(3) 1.1062(3) 0.02973(6) 0.0413(9) Uani 1 1 d .
N8 N 0.6549(3) 0.6816(4) 0.01438(8) 0.0556(12) Uani 1 1 d .
Cu1 Cu 0.6667 0.3333 0.128202(17) 0.0417(3) Uani 1 3 d S
Cu2 Cu 1.0000 1.0000 0.045686(18) 0.0435(3) Uani 1 3 d S
Se1 Se 0.55421(4) 0.10669(4) 0.111693(9) 0.04596(19) Uani 1 1 d .
Se2 Se 0.81186(4) 1.01566(4) 0.028992(10) 0.0503(2) Uani 1 1 d .
Br1 Br 0.6667 0.3333 0.159305(19) 0.1222(8) Uani 1 3 d S
Br2 Br 1.0000 1.0000 0.077360(13) 0.0451(3) Uani 1 3 d S

loop_
_atom_site_aniso_label
_atom_site_aniso_U_11
_atom_site_aniso_U_22
_atom_site_aniso_U_33
_atom_site_aniso_U_23
_atom_site_aniso_U_13
_atom_site_aniso_U_12
C1 0.039(3) 0.043(3) 0.029(2) 0.0018(19) 0.0027(19) 0.019(2)
C2 0.035(3) 0.045(3) 0.040(2) 0.000(2) -0.001(2) 0.016(2)
C3 0.038(3) 0.043(3) 0.033(2) 0.002(2) -0.0005(19) 0.021(2)
C4 0.034(3) 0.044(3) 0.071(4) 0.003(3) -0.004(3) 0.011(2)
C5 0.054(4) 0.055(4) 0.074(4) -0.003(3) 0.000(3) 0.024(3)
C6 0.049(3) 0.059(4) 0.078(4) -0.001(3) -0.010(3) 0.025(3)
C7 0.081(6) 0.116(8) 0.102(7) -0.011(6) 0.001(5) 0.065(6)
C8 0.049(3) 0.045(3) 0.033(2) -0.002(2) 0.001(2) 0.025(2)
C9 0.048(3) 0.043(3) 0.049(3) 0.002(2) -0.003(2) 0.017(3)
C10 0.042(3) 0.040(3) 0.035(2) 0.000(2) 0.001(2) 0.019(2)
C11 0.047(3) 0.043(3) 0.082(5) 0.004(3) -0.006(3) 0.007(3)
C12 0.076(5) 0.066(4) 0.083(5) -0.012(4) -0.001(4) 0.032(4)
C13 0.048(3) 0.055(4) 0.091(5) -0.015(4) -0.011(3) 0.018(3)
C14 0.084(6) 0.107(7) 0.082(6) -0.012(5) -0.010(5) 0.042(5)
N1 0.036(2) 0.041(2) 0.045(2) 0.0025(18) 0.0018(18) 0.0153(19)
N2 0.044(2) 0.041(2) 0.048(2) -0.0015(19) 0.0005(19) 0.023(2)
N3 0.038(2) 0.041(2) 0.043(2) -0.0033(18) -0.0057(18) 0.0176(19)
N4 0.036(2) 0.045(3) 0.063(3) -0.001(2) -0.005(2) 0.015(2)
N5 0.053(3) 0.044(2) 0.043(2) 0.0021(19) 0.005(2) 0.027(2)
N6 0.042(2) 0.043(2) 0.050(3) 0.000(2) -0.005(2) 0.018(2)
N7 0.041(2) 0.039(2) 0.042(2) 0.0049(18) 0.0005(18) 0.0191(19)
N8 0.046(3) 0.050(3) 0.064(3) -0.006(2) -0.009(2) 0.019(2)
Cu1 0.0470(5) 0.0470(5) 0.0312(6) 0.000 0.000 0.0235(2)
Cu2 0.0473(5) 0.0473(5) 0.0358(7) 0.000 0.000 0.0237(2)
Se1 0.0397(3) 0.0369(3) 0.0603(4) 0.0003(2) 0.0015(2) 0.0184(2)
Se2 0.0406(3) 0.0448(3) 0.0669(4) -0.0026(3) -0.0025(3) 0.0224(3)
Br1 0.1663(13) 0.1663(13) 0.0340(6) 0.000 0.000 0.0832(7)
Br2 0.0483(4) 0.0483(4) 0.0386(5) 0.000 0.000 0.02415(18)

loop_
_atom_type_symbol
_atom_type_description
_atom_type_scat_dispersion_real
_atom_type_scat_dispersion_imag
_atom_type_scat_source
C C 0.0181 0.0091 'International Tables Vol C Tables 4.2.6.8 and 6.1.1.4'
H H 0.0000 0.0000 'International Tables Vol C Tables 4.2.6.8 and 6.1.1.4'
N N 0.0311 0.0180 'International Tables Vol C Tables 4.2.6.8 and 6.1.1.4'
Cu Cu -1.9646 0.5888 'International Tables Vol C Tables 4.2.6.8 and 6.1.1.4'
Se Se -0.7943 1.1372 'International Tables Vol C Tables 4.2.6.8 and 6.1.1.4'
Br Br -0.6763 1.2805 'International Tables Vol C Tables 4.2.6.8 and 6.1.1.4'

loop_
_geom_angle_atom_site_label_1
_geom_angle_atom_site_label_2
_geom_angle_atom_site_label_3
_geom_angle
N1 C1 N3 127.5(5)
N1 C1 Se1 111.8(4)
N3 C1 Se1 120.7(4)
N4 C2 N1 118.7(5)
N2 C3 Se1 110.3(4)
N4 C4 C5 111.9(5)
N4 C4 H4A 109.2
C5 C4 H4A 109.2
N4 C4 H4B 109.2
C5 C4 H4B 109.2
H4A C4 H4B 107.9
C4 C5 H5A 109.5
C4 C5 H5B 109.5
H5A C5 H5B 109.5
C4 C5 H5C 109.5
H5A C5 H5C 109.5
H5B C5 H5C 109.5
N4 C6 C7 111.6(6)
N4 C6 H6A 109.3
C7 C6 H6A 109.3
N4 C6 H6B 109.3
C7 C6 H6B 109.3
H6A C6 H6B 108.0
C6 C7 H7A 109.5
C6 C7 H7B 109.5
H7A C7 H7B 109.5
C6 C7 H7C 109.5
H7A C7 H7C 109.5
H7B C7 H7C 109.5
N5 C8 N7 128.0(5)
N5 C8 Se2 110.4(4)
N7 C8 Se2 121.6(4)
N8 C9 N6 118.7(6)
N6 C10 Se2 111.1(4)
N8 C11 C12 112.5(6)
N8 C11 H11A 109.1
C12 C11 H11A 109.1
N8 C11 H11B 109.1
C12 C11 H11B 109.1
H11A C11 H11B 107.8
C11 C12 H12A 109.5
C11 C12 H12B 109.5
H12A C12 H12B 109.5
C11 C12 H12C 109.5
H12A C12 H12C 109.5
H12B C12 H12C 109.5
C14 C13 N8 111.6(7)
C14 C13 H13A 109.3
N8 C13 H13A 109.3
C14 C13 H13B 109.3
N8 C13 H13B 109.3
H13A C13 H13B 108.0
C13 C14 H14A 109.5
C13 C14 H14B 109.5
H14A C14 H14B 109.5
C13 C14 H14C 109.5
H14A C14 H14C 109.5
H14B C14 H14C 109.5
C1 N1 C2 114.7(5)
C1 N3 Cu1 123.0(4)
C2 N4 C4 122.2(5)
C2 N4 C6 120.0(5)
C4 N4 C6 117.6(5)
C10 N6 C9 115.3(5)
C8 N7 Cu2 122.8(4)
C9 N8 C11 122.0(6)
C9 N8 C13 121.2(6)
C11 N8 C13 116.7(5)
N3 Cu1 Br1 124.20(13)
N7 Cu2 Br2 123.93(13)
C3 Se1 C1 107.1(2)
C10 Se2 C8 106.8(2)

loop_
_geom_bond_atom_site_label_1
_geom_bond_atom_site_label_2
_geom_bond_distance
C1 N1 1.313(7)
C1 N3 1.340(7)
C1 Se1 1.925(5)
C2 N4 1.338(7)
C2 N1 1.347(7)
C3 N2 1.309(7)
C3 Se1 1.920(5)
C4 N4 1.473(7)
C4 C5 1.506(9)
C4 H4A 0.9700
C4 H4B 0.9700
C5 H5A 0.9600
C5 H5B 0.9600
C5 H5C 0.9600
C6 N4 1.480(8)
C6 C7 1.490(11)
C6 H6A 0.9700
C6 H6B 0.9700
C7 H7A 0.9600
C7 H7B 0.9600
C7 H7C 0.9600
C8 N5 1.315(7)
C8 N7 1.336(7)
C8 Se2 1.932(6)
C9 N8 1.316(8)
C9 N6 1.361(8)
C10 N6 1.311(7)
C10 Se2 1.926(5)
C11 N8 1.480(8)
C11 C12 1.502(10)
C11 H11A 0.9700
C11 H11B 0.9700
C12 H12A 0.9600
C12 H12B 0.9600
C12 H12C 0.9600
C13 C14 1.455(12)
C13 N8 1.483(9)
C13 H13A 0.9700
C13 H13B 0.9700
C14 H14A 0.9600
C14 H14B 0.9600
C14 H14C 0.9600
N3 Cu1 2.075(4)
N7 Cu2 2.073(4)
Cu1 Br1 2.2555(19)
Cu2 Br2 2.2969(16)
